data_2205796
loop_
_publ_author_name
'Wang, Jun'
'Li, Guang-Wei'
'Lin, Yong-Cheng'
'Zhou, Shi-Ning'
'Ng, Seik Weng'

_publ_section_title
;
 5-(But-3-enyl)pyridinium-2-carboxylate--5-butylpyridine-2-carboxylic
 acid (1/1), a co-crystal from <i>Fusarium moniliforme</i>
;
_journal_issue 5
_journal_name_full 'Acta Crystallographica Section E'
_journal_page_first o1515
_journal_page_last o1516
_journal_paper_doi 10.1107/S1600536805012675
_journal_volume 61
_journal_year 2005
_chemical_formula_iupac 'C10 H11 N O2, C10 H13 N O2'
_chemical_formula_moiety 'C10 H11 N O2, C10 H13 N O2'
_chemical_formula_sum 'C20 H24 N2 O4'
_chemical_formula_weight 356.41
_chemical_name_systematic
;5-(But-3-enyl)pyridinium-2-carboxylate--5-butylpyridine-2-carboxylic acid
 (1/1)
;
_space_group_IT_number 14
_symmetry_cell_setting monoclinic
_symmetry_space_group_name_Hall '-P 2yn'
_symmetry_space_group_name_H-M 'P 1 21/n 1'
_atom_sites_solution_hydrogens geom
_atom_sites_solution_primary direct
_atom_sites_solution_secondary difmap
_audit_creation_method SHELXL-97
_cell_angle_alpha 90.00
_cell_angle_beta 108.178(2)
_cell_angle_gamma 90.00
_cell_formula_units_Z 4
_cell_length_a 12.010(2)
_cell_length_b 10.4010(10)
_cell_length_c 16.988(2)
_cell_measurement_reflns_used 827
_cell_measurement_temperature 295(2)
_cell_measurement_theta_max 26.2
_cell_measurement_theta_min 2.5
_cell_volume 2016.2(5)
_computing_cell_refinement 'SAINT (Bruker, 1999)'
_computing_data_collection 'SMART (Bruker, 1999)'
_computing_data_reduction SAINT
_computing_molecular_graphics 'ORTEPII (Johnson, 1976)'
_computing_publication_material SHELXL97
_computing_structure_refinement 'SHELXL97 (Sheldrick, 1997)'
_computing_structure_solution 'SHELXS97 (Sheldrick, 1997)'
_diffrn_ambient_temperature 295(2)
_diffrn_measured_fraction_theta_full 0.99
_diffrn_measured_fraction_theta_max 0.99
_diffrn_measurement_device_type 'Bruker SMART 1K area-detector'
_diffrn_measurement_method '\f and \w'
_diffrn_radiation_monochromator graphite
_diffrn_radiation_source 'medium-focus sealed tube'
_diffrn_radiation_type MoK\a
_diffrn_radiation_wavelength 0.71073
_diffrn_reflns_av_R_equivalents 0.027
_diffrn_reflns_av_sigmaI/netI 0.033
_diffrn_reflns_limit_h_max 14
_diffrn_reflns_limit_h_min -15
_diffrn_reflns_limit_k_max 13
_diffrn_reflns_limit_k_min -12
_diffrn_reflns_limit_l_max 21
_diffrn_reflns_limit_l_min -21
_diffrn_reflns_number 13186
_diffrn_reflns_theta_full 26.9
_diffrn_reflns_theta_max 26.9
_diffrn_reflns_theta_min 1.8
_diffrn_standards_decay_% 0
_diffrn_standards_interval_count 0
_diffrn_standards_interval_time 0
_diffrn_standards_number 0
_exptl_absorpt_coefficient_mu 0.082
_exptl_absorpt_correction_type none
_exptl_crystal_colour Colorless
_exptl_crystal_density_diffrn 1.174
_exptl_crystal_density_method 'not measured'
_exptl_crystal_description Block
_exptl_crystal_F_000 760
_exptl_crystal_size_max 0.48
_exptl_crystal_size_mid 0.45
_exptl_crystal_size_min 0.29
_refine_diff_density_max 0.31
_refine_diff_density_min -0.20
_refine_ls_extinction_method none
_refine_ls_goodness_of_fit_ref 1.01
_refine_ls_hydrogen_treatment mixed
_refine_ls_matrix_type full
_refine_ls_number_parameters 275
_refine_ls_number_reflns 4315
_refine_ls_number_restraints 126
_refine_ls_restrained_S_all 1.01
_refine_ls_R_factor_all 0.118
_refine_ls_R_factor_gt 0.063
_refine_ls_shift/su_max 0.001
_refine_ls_shift/su_mean 0.000
_refine_ls_structure_factor_coef Fsqd
_refine_ls_weighting_details 'calc w = 1/[\s^2^(Fo^2^)+(0.1215P)^2^+0.3711P] where P = (Fo^2^+2Fc^2^)/3'
_refine_ls_weighting_scheme calc
_refine_ls_wR_factor_gt 0.181
_refine_ls_wR_factor_ref 0.229
_reflns_number_gt 2231
_reflns_number_total 4315
_reflns_threshold_expression I>2\s(I)
_cod_data_source_file rz6069.cif
_cod_data_source_block I
_cod_depositor_comments
;
The following automatic conversions were performed:
'_symmetry_cell_setting' value 'Monoclinic' changed to 'monoclinic'
according to '/home/saulius/struct/CIF-dictionaries/cif_core.dic'
dictionary named 'cif_core.dic' version 2.4.1 from
2010-06-29.

'_exptl_absorpt_correction_type' value 'None' changed to
'none' according to '/home/saulius/struct/CIF-dictionaries/cif_core.dic'
dictionary named 'cif_core.dic' version 2.4.1 from 2010-06-29.

Automatic conversion script
Id: cif_fix_enum 1527 2010-12-29 10:47:43Z saulius 

The following automatic conversions were performed:

'_symmetry_cell_setting' value 'Monoclinic' changed to 'monoclinic'
according to /home/saulius/struct/CIF-dictionaries/cif_core.dic
dictionary named 'cif_core.dic' version 2.4.1 from
2010-06-29.

'_exptl_absorpt_correction_type' value 'None' changed to
'none' according to
/home/saulius/struct/CIF-dictionaries/cif_core.dic dictionary named
'cif_core.dic' version 2.4.1 from 2010-06-29.

Automatic conversion script
Id: cif_fix_values 1715 2011-07-08 13:25:40Z adriana 
;
_cod_original_cell_volume 2016.2(4)
_cod_original_sg_symbol_H-M 'P 21/n'
_cod_database_code 2205796
_cod_database_fobs_code 2205796

loop_
_symmetry_equiv_pos_as_xyz
'x, y, z'
'-x+1/2, y+1/2, -z+1/2'
'-x, -y, -z'
'x-1/2, -y-1/2, z-1/2'

loop_
_atom_site_label
_atom_site_fract_x
_atom_site_fract_y
_atom_site_fract_z
_atom_site_U_iso_or_equiv
_atom_site_adp_type
_atom_site_calc_flag
_atom_site_refinement_flags
_atom_site_occupancy
_atom_site_disorder_assembly
_atom_site_disorder_group
_atom_site_type_symbol
O1 0.8342(2) 0.7036(2) 0.79470(10) 0.0810(6) Uani d . 1 . . O
O2 0.8037(2) 0.9156(2) 0.79480(10) 0.0855(6) Uani d . 1 . . O
O3 1.0363(2) 0.6638(2) 0.89950(10) 0.0870(7) Uani d D 1 . . O
O4 1.0984(2) 0.8641(2) 0.9213(2) 0.1094(8) Uani d . 1 . . O
N1 0.6300(2) 0.6645(2) 0.67890(10) 0.0574(5) Uani d D 1 . . N
N2 1.2297(2) 0.5738(2) 1.01190(10) 0.0864(7) Uani d . 1 . . N
C1 0.7771(2) 0.8055(2) 0.77040(10) 0.0639(7) Uani d . 1 . . C
C2 0.6614(2) 0.7862(2) 0.70240(10) 0.0563(6) Uani d . 1 . . C
C3 0.5872(2) 0.8835(2) 0.6627(2) 0.0688(7) Uani d . 1 . . C
C4 0.4858(2) 0.8541(2) 0.5995(2) 0.0716(7) Uani d . 1 A . C
C5 0.4559(2) 0.7278(2) 0.57530(10) 0.0649(7) Uani d D 1 . . C
C6 0.5320(2) 0.6332(2) 0.61820(10) 0.0621(6) Uani d . 1 A . C
C7 0.3520(10) 0.696(4) 0.5009(8) 0.078(2) Uani d PDU 0.587(5) A 1 C
C8 0.2373(9) 0.685(2) 0.5185(5) 0.104(3) Uani d PDU 0.587(5) A 1 C
C9 0.1348(5) 0.6544(8) 0.4423(5) 0.102(2) Uani d PDU 0.587(5) A 1 C
C10 0.0268(7) 0.6790(10) 0.4439(7) 0.203(5) Uani d PDU 0.587(5) A 1 C
C7' 0.341(2) 0.690(6) 0.5120(12) 0.078(2) Uani d PDU 0.41 A 2 C
C8' 0.2430(10) 0.691(3) 0.5486(10) 0.104(3) Uani d PDU 0.41 A 2 C
C9' 0.1234(9) 0.6660(10) 0.4872(5) 0.102(2) Uani d PDU 0.41 A 2 C
C10' 0.0930(10) 0.635(2) 0.3982(6) 0.203(5) Uani d PDU 0.41 A 2 C
C11 1.1117(2) 0.7510(2) 0.93556(16) 0.0682(7) Uani d . 1 . . C
C12 1.2191(2) 0.7003(2) 1.00000(15) 0.0651(7) Uani d . 1 . . C
C13 1.2998(3) 0.7848(3) 1.04781(19) 0.0901(9) Uani d . 1 . . C
C14 1.3962(3) 0.7379(4) 1.1090(2) 0.1020(10) Uani d . 1 A . C
C15 1.4103(2) 0.6079(3) 1.12272(17) 0.0860(9) Uani d D 1 . . C
C16 1.3228(3) 0.5321(3) 1.07149(19) 0.100(10) Uani d . 1 A . C
C17 1.5098(8) 0.5467(11) 1.1897(7) 0.099(5) Uani d PDU 0.592(6) A 1 C
C18 1.6265(9) 0.5698(11) 1.1780(7) 0.147(5) Uani d PDU 0.592(6) A 1 C
C19 1.7225(8) 0.5221(12) 1.2521(6) 0.176(4) Uani d PDU 0.592(6) A 1 C
C20 1.8077(12) 0.4404(17) 1.2292(11) 0.242(6) Uani d PDU 0.592(6) A 1 C
C17' 1.5171(13) 0.555(2) 1.1876(10) 0.140(10) Uani d PD 0.413(5) A 2 C
C18' 1.6059(13) 0.5003(16) 1.1516(11) 0.147(5) Uani d PD 0.41 A 2 C
C19' 1.7094(11) 0.4344(19) 1.2116(10) 0.176(4) Uani d PD 0.41 A 2 C
C20' 1.8002(16) 0.509(2) 1.2530(17) 0.242(6) Uani d PD 0.41 A 2 C
H3o 0.9714(19) 0.688(4) 0.8637(17) 0.140(10) Uiso d D 1 . . H
H1n 0.6771(18) 0.6052(18) 0.7034(13) 0.070(10) Uiso d D 1 . . H
H3 0.6052 0.9686 0.6784 0.083 Uiso calc R 1 . . H
H4 0.4366 0.9204 0.5726 0.086 Uiso calc R 1 . . H
H6 0.5149 0.5473 0.6047 0.074 Uiso calc R 1 . . H
H7a 0.3442 0.7613 0.4591 0.093 Uiso calc PR 0.587(5) A 1 H
H7b 0.3669 0.6147 0.4778 0.093 Uiso calc PR 0.587(5) A 1 H
H8a 0.2218 0.7655 0.5420 0.124 Uiso calc PR 0.587(5) A 1 H
H8b 0.2436 0.6182 0.5595 0.124 Uiso calc PR 0.587(5) A 1 H
H9 0.1472 0.6193 0.3954 0.122 Uiso calc PR 0.587(5) A 1 H
H10a 0.0154 0.7139 0.4911 0.244 Uiso calc PR 0.587(5) A 1 H
H10b -0.0373 0.6607 0.3978 0.244 Uiso calc PR 0.587(5) A 1 H
H7c 0.3236 0.7502 0.4659 0.093 Uiso calc PR 0.408(6) A 2 H
H7d 0.3486 0.6053 0.4908 0.093 Uiso calc PR 0.408(6) A 2 H
H8c 0.2415 0.7736 0.5747 0.124 Uiso calc PR 0.408(6) A 2 H
H8d 0.2582 0.6258 0.5915 0.124 Uiso calc PR 0.408(6) A 2 H
H9c 0.0903 0.5973 0.5112 0.122 Uiso calc PR 0.408(6) A 2 H
H9d 0.0777 0.7424 0.4897 0.122 Uiso calc PR 0.408(6) A 2 H
H10c 0.0092 0.6271 0.3750 0.305 Uiso calc PR 0.408(6) A 2 H
H10d 0.1290 0.5550 0.3917 0.305 Uiso calc PR 0.408(6) A 2 H
H10e 0.1201 0.7019 0.3701 0.305 Uiso calc PR 0.408(6) A 2 H
H13 1.2897 0.8728 1.0391 0.108 Uiso calc R 1 . . H
H14 1.4518 0.7947 1.1412 0.122 Uiso calc R 1 . . H
H16 1.3299 0.4437 1.0796 0.119 Uiso calc R 1 . . H
H17a 1.5108 0.5809 1.2430 0.119 Uiso calc PR 0.592(6) A 1 H
H17b 1.4962 0.4548 1.1902 0.119 Uiso calc PR 0.592(6) A 1 H
H18a 1.6368 0.6610 1.1706 0.176 Uiso calc PR 0.592(6) A 1 H
H18b 1.6303 0.5254 1.1287 0.176 Uiso calc PR 0.592(6) A 1 H
H19a 1.7632 0.5952 1.2837 0.212 Uiso calc PR 0.592(6) A 1 H
H19b 1.6881 0.4733 1.2874 0.212 Uiso calc PR 0.592(6) A 1 H
H20a 1.8675 0.4129 1.2784 0.363 Uiso calc PR 0.592(6) A 1 H
H20b 1.8429 0.4885 1.1949 0.363 Uiso calc PR 0.592(6) A 1 H
H20c 1.7684 0.3665 1.1993 0.363 Uiso calc PR 0.592(6) A 1 H
H17c 1.5534 0.6240 1.2257 0.168 Uiso calc PR 0.413(5) A 2 H
H17d 1.4928 0.4892 1.2189 0.168 Uiso calc PR 0.413(5) A 2 H
H18c 1.6349 0.5692 1.1248 0.176 Uiso calc PR 0.413(5) A 2 H
H18d 1.5666 0.4389 1.1090 0.176 Uiso calc PR 0.413(5) A 2 H
H19' 1.7105 0.3459 1.2196 0.212 Uiso calc PR 0.413(5) A 2 H
H20d 1.7973 0.5969 1.2441 0.291 Uiso calc PR 0.413(5) A 2 H
H20e 1.8659 0.4716 1.2907 0.291 Uiso calc PR 0.413(5) A 2 H

loop_
_atom_site_aniso_label
_atom_site_aniso_U_11
_atom_site_aniso_U_22
_atom_site_aniso_U_33
_atom_site_aniso_U_12
_atom_site_aniso_U_13
_atom_site_aniso_U_23
O1 0.0760(10) 0.0450(10) 0.0850(10) 0.0030(10) -0.0280(10) 0.0020(10)
O2 0.0910(10) 0.0410(10) 0.0890(10) -0.0090(10) -0.0220(10) -0.0030(10)
O3 0.0720(10) 0.0520(10) 0.0990(10) 0.0020(10) -0.0270(10) -0.0010(10)
O4 0.0880(10) 0.0540(10) 0.144(2) 0.0000(10) -0.0260(10) 0.0190(10)
N1 0.0590(10) 0.0360(10) 0.0610(10) 0.0010(10) -0.0060(10) 0.0020(10)
N2 0.0750(10) 0.0570(10) 0.095(2) 0.0060(10) -0.0200(10) 0.0000(10)
C1 0.0650(10) 0.0420(10) 0.0630(10) -0.0040(10) -0.0110(10) 0.0020(10)
C2 0.0590(10) 0.0380(10) 0.0570(10) -0.0010(10) -0.0030(10) 0.0000(10)
C3 0.073(2) 0.0370(10) 0.075(2) 0.0030(10) -0.0090(10) -0.0010(10)
C4 0.068(2) 0.0470(10) 0.076(2) 0.0080(10) -0.0110(10) 0.0050(10)
C5 0.0600(10) 0.0530(10) 0.0630(10) 0.0020(10) -0.0060(10) 0.0000(10)
C6 0.0620(10) 0.0430(10) 0.0650(10) -0.0030(10) -0.0040(10) -0.0040(10)
C7 0.066(3) 0.070(3) 0.076(3) 0.003(3) -0.009(2) -0.006(5)
C8 0.066(2) 0.129(4) 0.095(8) -0.010(2) -0.005(4) 0.001(8)
C9 0.070(3) 0.115(4) 0.113(6) -0.006(2) 0.018(4) -0.016(5)
C10 0.127(7) 0.260(10) 0.182(9) -0.036(7) -0.005(5) -0.039(8)
C7' 0.066(3) 0.070(3) 0.076(3) 0.003(3) -0.009(2) -0.006(5)
C8' 0.066(2) 0.129(4) 0.095(8) -0.010(2) -0.005(4) 0.001(8)
C9' 0.070(3) 0.115(4) 0.113(6) -0.006(2) 0.018(4) -0.016(5)
C10' 0.127(7) 0.260(10) 0.182(9) -0.036(7) -0.005(5) -0.039(8)
C11 0.063(2) 0.049(2) 0.078(2) 0.0020(10) -0.0010(10) 0.0020(10)
C12 0.0570(10) 0.055(2) 0.071(2) -0.0020(10) 0.0010(10) 0.0010(10)
C13 0.073(2) 0.063(2) 0.111(2) -0.0120(10) -0.005(2) 0.003(2)
C14 0.068(2) 0.096(3) 0.110(2) -0.0190(10) -0.017(2) -0.005(2)
C15 0.060(2) 0.096(2) 0.085(2) 0.004(2) -0.0030(10) 0.010(2)
C16 0.086(2) 0.068(2) 0.110(2) 0.011(2) -0.020(2) 0.010(2)
C17 0.085(9) 0.104(8) 0.089(10) -0.004(6) 0.001(6) 0.015(6)
C18 0.074(5) 0.184(12) 0.161(9) 0.028(7) 0.007(4) 0.055(8)
C19 0.083(4) 0.233(13) 0.182(10) 0.062(7) -0.003(5) 0.020(7)
C20 0.204(8) 0.265(18) 0.216(13) 0.140(10) 0.005(7) -0.024(10)
C17' 0.058(10) 0.22(2) 0.110(18) 0.047(11) -0.016(9) 0.037(15)
C18' 0.074(5) 0.184(12) 0.161(9) 0.028(7) 0.007(4) 0.055(8)
C19' 0.083(4) 0.233(13) 0.182(10) 0.062(7) -0.003(5) 0.020(7)
C20' 0.204(8) 0.265(18) 0.216(13) 0.141(10) 0.005(7) -0.024(10)

loop_
_atom_type_symbol
_atom_type_description
_atom_type_scat_dispersion_real
_atom_type_scat_dispersion_imag
_atom_type_scat_source
C C 0.0033 0.0016 'International Tables Vol C Tables 4.2.6.8 and 6.1.1.4'
H H 0.0000 0.0000 'International Tables Vol C Tables 4.2.6.8 and 6.1.1.4'
N N 0.0061 0.0033 'International Tables Vol C Tables 4.2.6.8 and 6.1.1.4'
O O 0.0106 0.0060 'International Tables Vol C Tables 4.2.6.8 and 6.1.1.4'

loop_
_geom_angle_atom_site_label_1
_geom_angle_atom_site_label_2
_geom_angle_atom_site_label_3
_geom_angle
_geom_angle_publ_flag
C6 N1 C2 123.6(2) no
C16 N2 C12 117.2(2) no
O2 C1 O1 128.1(2) no
O2 C1 C2 117.5(2) no
O1 C1 C2 114.4(2) no
N1 C2 C3 117.9(2) no
N1 C2 C1 117.1(2) no
C3 C2 C1 125.0(2) no
C2 C3 C4 119.7(2) no
C3 C4 C5 121.5(2) no
C6 C5 C4 116.6(2) no
C6 C5 C7' 120(3) no
C4 C5 C7' 123(2) no
C6 C5 C7 121(2) no
C4 C5 C7 122(2) no
N1 C6 C5 120.7(2) no
C8 C7 C5 114.9(8) no
C7 C8 C9 113.3(6) no
C10 C9 C8 118.6(9) no
C8' C7' C5 112.0(10) no
C7' C8' C9' 115.0(10) no
C10' C9' C8' 129.0(10) no
O4 C11 O3 124.2(2) no
O4 C11 C12 121.4(2) no
O3 C11 C12 114.4(2) no
N2 C12 C13 121.8(2) no
N2 C12 C11 118.5(2) no
C13 C12 C11 119.6(2) no
C12 C13 C14 119.5(3) no
C15 C14 C13 120.3(3) no
C14 C15 C16 115.2(2) no
C14 C15 C17' 121.0(10) no
C16 C15 C17' 124.0(10) no
C14 C15 C17 124.7(5) no
C16 C15 C17 120.1(5) no
N2 C16 C15 126.1(3) no
C18 C17 C15 112.7(7) no
C17 C18 C19 110.0(8) no
C20 C19 C18 113.0(10) no
C18' C17' C15 113.0(10) no
C17' C18' C19' 116.0(10) no
C20' C19' C18' 117(2) no
C11 O3 H3o 118(3) no
C6 N1 H1n 119(2) no
C2 N1 H1n 117(2) no
C2 C3 H3 120.1 no
C4 C3 H3 120.1 no
C3 C4 H4 119.3 no
C5 C4 H4 119.3 no
N1 C6 H6 119.7 no
C5 C6 H6 119.7 no
C8 C7 H7a 108.5 no
C5 C7 H7a 108.5 no
C8 C7 H7b 108.5 no
C5 C7 H7b 108.5 no
H7a C7 H7b 107.5 no
C7 C8 H8a 108.9 no
C9 C8 H8a 108.9 no
C7 C8 H8b 108.9 no
C9 C8 H8b 108.9 no
H8a C8 H8b 107.7 no
C10 C9 H9 120.7 no
C8 C9 H9 120.7 no
C9 C10 H10a 120.0 no
C9 C10 H10b 120.0 no
H10a C10 H10b 120.0 no
C8' C7' H7c 109.3 no
C5 C7' H7c 109.3 no
C8' C7' H7d 109.3 no
C5 C7' H7d 109.3 no
H7c C7' H7d 108.0 no
C7' C8' H8c 108.6 no
C9' C8' H8c 108.6 no
C7' C8' H8d 108.6 no
C9' C8' H8d 108.6 no
H8c C8' H8d 107.6 no
C10' C9' H9c 105.1 no
C8' C9' H9c 105.1 no
C10' C9' H9d 105.1 no
C8' C9' H9d 105.1 no
H9c C9' H9d 105.9 no
C9' C10' H10c 109.5 no
C9' C10' H10d 109.5 no
H10c C10' H10d 109.5 no
C9' C10' H10e 109.5 no
H10c C10' H10e 109.5 no
H10d C10' H10e 109.5 no
C12 C13 H13 120.3 no
C14 C13 H13 120.3 no
C15 C14 H14 119.8 no
C13 C14 H14 119.8 no
N2 C16 H16 117.0 no
C15 C16 H16 117.0 no
C18 C17 H17a 109.0 no
C15 C17 H17a 109.0 no
C18 C17 H17b 109.0 no
C15 C17 H17b 109.0 no
H17a C17 H17b 107.8 no
C17 C18 H18a 109.7 no
C19 C18 H18a 109.7 no
C17 C18 H18b 109.7 no
C19 C18 H18b 109.7 no
H18a C18 H18b 108.2 no
C20 C19 H19a 109.1 no
C18 C19 H19a 109.1 no
C20 C19 H19b 109.1 no
C18 C19 H19b 109.1 no
H19a C19 H19b 107.8 no
C19 C20 H20a 109.5 no
C19 C20 H20b 109.5 no
H20a C20 H20b 109.5 no
C19 C20 H20c 109.5 no
H20a C20 H20c 109.5 no
H20b C20 H20c 109.5 no
C18' C17' H17c 109.0 no
C15 C17' H17c 109.0 no
C18' C17' H17d 109.0 no
C15 C17' H17d 109.0 no
H17c C17' H17d 107.8 no
C17' C18' H18c 108.2 no
C19' C18' H18c 108.2 no
C17' C18' H18d 108.2 no
C19' C18' H18d 108.2 no
H18c C18' H18d 107.4 no
C20' C19' H19' 121.4 no
C18' C19' H19' 121.4 no
C19' C20' H20d 120.0 no
C19' C20' H20e 120.0 no
H20d C20' H20e 120.0 no

loop_
_geom_bond_atom_site_label_1
_geom_bond_atom_site_label_2
_geom_bond_distance
_geom_bond_publ_flag
O1 C1 1.260(3) no
O2 C1 1.226(3) no
O3 C11 1.293(3) no
O4 C11 1.201(3) no
N1 C6 1.341(3) no
N1 C2 1.346(3) no
N2 C16 1.326(3) no
N2 C12 1.332(3) no
C1 C2 1.519(3) no
C2 C3 1.377(3) no
C3 C4 1.383(3) no
C4 C5 1.390(3) no
C5 C6 1.385(3) no
C5 C7' 1.510(5) no
C5 C7 1.513(4) no
C7 C8 1.498(4) no
C8 C9 1.516(5) no
C9 C10 1.330(5) no
C7' C8' 1.499(5) no
C8' C9' 1.508(5) no
C9' C10' 1.477(5) no
C11 C12 1.503(3) no
C12 C13 1.371(4) no
C13 C14 1.381(4) no
C14 C15 1.374(4) no
C15 C16 1.383(4) no
C15 C17' 1.508(5) no
C15 C17 1.509(4) no
C17 C18 1.495(5) no
C18 C19 1.502(5) no
C19 C20 1.473(5) no
C17' C18' 1.499(5) no
C18' C19' 1.504(5) no
C19' C20' 1.341(5) no
O3 H3o 0.860(10) no
N1 H1n 0.850(10) no
C3 H3 0.93 no
C4 H4 0.93 no
C6 H6 0.93 no
C7 H7a 0.97 no
C7 H7b 0.97 no
C8 H8a 0.97 no
C8 H8b 0.97 no
C9 H9 0.93 no
C10 H10a 0.93 no
C10 H10b 0.93 no
C7' H7c 0.97 no
C7' H7d 0.97 no
C8' H8c 0.97 no
C8' H8d 0.97 no
C9' H9c 0.97 no
C9' H9d 0.97 no
C10' H10c 0.96 no
C10' H10d 0.96 no
C10' H10e 0.96 no
C13 H13 0.93 no
C14 H14 0.93 no
C16 H16 0.93 no
C17 H17a 0.97 no
C17 H17b 0.97 no
C18 H18a 0.97 no
C18 H18b 0.97 no
C19 H19a 0.97 no
C19 H19b 0.97 no
C20 H20a 0.96 no
C20 H20b 0.96 no
C20 H20c 0.96 no
C17' H17c 0.97 no
C17' H17d 0.97 no
C18' H18c 0.97 no
C18' H18d 0.97 no
C19' H19' 0.93 no
C20' H20d 0.93 no
C20' H20e 0.93 no

loop_
_geom_hbond_atom_site_label_D
_geom_hbond_atom_site_label_H
_geom_hbond_atom_site_label_A
_geom_hbond_site_symmetry_A
_geom_hbond_distance_DH
_geom_hbond_distance_HA
_geom_hbond_distance_DA
_geom_hbond_angle_DHA
_geom_hbond_publ_flag
O3 H3o O1 . 0.860(10) 1.710(10) 2.557(2) 168(4) yes
N1 H1n O2 2_646 0.850(10) 1.98(2) 2.703(2) 141(2) yes

loop_
_geom_torsion_atom_site_label_1
_geom_torsion_atom_site_label_2
_geom_torsion_atom_site_label_3
_geom_torsion_atom_site_label_4
_geom_torsion
_geom_torsion_publ_flag
C6 N1 C2 C3 1.3(4) no
C6 N1 C2 C1 -178.2(2) no
O2 C1 C2 N1 -176.8(2) no
O1 C1 C2 N1 3.4(3) no
O2 C1 C2 C3 3.8(4) no
O1 C1 C2 C3 -176.0(2) no
N1 C2 C3 C4 -1.6(4) no
C1 C2 C3 C4 177.8(2) no
C2 C3 C4 C5 0.7(4) no
C3 C4 C5 C6 0.7(4) no
C3 C4 C5 C7' 174.0(10) no
C3 C4 C5 C7 -174.0(7) no
C2 N1 C6 C5 0.1(4) no
C4 C5 C6 N1 -1.1(4) no
C7' C5 C6 N1 -175.1(9) no
C7 C5 C6 N1 173.6(7) no
C6 C5 C7 C8 99(3) no
C4 C5 C7 C8 -87(3) no
C5 C7 C8 C9 179(2) no
C7 C8 C9 C10 -161(2) no
C6 C5 C7' C8' 96(4) no
C4 C5 C7' C8' -78(4) no
C5 C7' C8' C9' 175(3) no
C7' C8' C9' C10' 4(5) no
C16 N2 C12 C13 -0.8(5) no
C16 N2 C12 C11 -177.2(3) no
O4 C11 C12 N2 -178.8(3) no
O3 C11 C12 N2 2.6(4) no
O4 C11 C12 C13 4.8(4) no
O3 C11 C12 C13 -173.8(3) no
N2 C12 C13 C14 1.3(5) no
C11 C12 C13 C14 177.6(3) no
C12 C13 C14 C15 -0.9(5) no
C13 C14 C15 C16 0.1(5) no
C13 C14 C15 C17' 178.0(10) no
C13 C14 C15 C17 -177.8(7) no
C12 N2 C16 C15 0.0(5) no
C14 C15 C16 N2 0.4(6) no
C17' C15 C16 N2 -178.0(10) no
C17 C15 C16 N2 178.4(7) no
C14 C15 C17 C18 -64.0(10) no
C16 C15 C17 C18 118.0(8) no
C15 C17 C18 C19 172.5(9) no
C17 C18 C19 C20 131.0(10) no
C14 C15 C17' C18' -103(2) no
C16 C15 C17' C18' 75(2) no
C15 C17' C18' C19' -174(2) no
C17' C18' C19' C20' -85(2) no
